data_7039544
loop_
_publ_author_name
'Kumar, Satyendra'
'Saleem, Fariha'
'Singh, Ajai K.'

_publ_section_title
;
 'Click' generated 1,2,3-triazole based organosulfur/selenium ligands and
 their Pd(ii) and Ru(ii) complexes: their synthesis, structure and
 catalytic applications.
;
_journal_issue 28
_journal_name_full 'Dalton transactions (Cambridge, England : 2003)'
_journal_page_first 11445
_journal_page_last 11458
_journal_paper_doi 10.1039/c6dt01406b
_journal_volume 45
_journal_year 2016
_chemical_formula_moiety 'C21 H25 Cl2 N3 Pd S'
_chemical_formula_sum 'C21 H25 Cl2 N3 Pd S'
_chemical_formula_weight 528.81
_chemical_name_systematic
; 
 ? 
;
_space_group_IT_number 2
_symmetry_cell_setting triclinic
_symmetry_space_group_name_Hall '-P 1'
_symmetry_space_group_name_H-M 'P -1'
_atom_sites_solution_hydrogens geom
_atom_sites_solution_primary direct
_atom_sites_solution_secondary difmap
_audit_creation_method SHELXL-97
_audit_update_record
;
2016-06-01 deposited with the CCDC.
2016-06-13 downloaded from the CCDC.
;
_cell_angle_alpha 94.225(5)
_cell_angle_beta 92.885(4)
_cell_angle_gamma 106.421(5)
_cell_formula_units_Z 4
_cell_length_a 8.6557(19)
_cell_length_b 13.346(3)
_cell_length_c 21.148(5)
_cell_measurement_reflns_used 1640
_cell_measurement_temperature 298(2)
_cell_measurement_theta_max 24.47
_cell_measurement_theta_min 2.53
_cell_volume 2330.5(9)
_computing_cell_refinement 'Bruker SMART'
_computing_data_collection 'Bruker SMART'
_computing_data_reduction 'Bruker SAINT'
_computing_molecular_graphics 'Bruker SHELXTL'
_computing_publication_material 'Bruker SHELXTL'
_computing_structure_refinement 'SHELXL-97 (Sheldrick, 1997)'
_computing_structure_solution 'SHELXS-97 (Sheldrick, 1990)'
_diffrn_ambient_temperature 298(2)
_diffrn_measured_fraction_theta_full 0.997
_diffrn_measured_fraction_theta_max 0.997
_diffrn_measurement_device_type 'CCD area detector'
_diffrn_measurement_method 'phi and omega scans'
_diffrn_radiation_monochromator graphite
_diffrn_radiation_source 'fine-focus sealed tube'
_diffrn_radiation_type MoK\a
_diffrn_radiation_wavelength 0.71073
_diffrn_reflns_av_R_equivalents 0.0897
_diffrn_reflns_av_unetI/netI 0.1149
_diffrn_reflns_limit_h_max 10
_diffrn_reflns_limit_h_min -10
_diffrn_reflns_limit_k_max 15
_diffrn_reflns_limit_k_min -15
_diffrn_reflns_limit_l_max 25
_diffrn_reflns_limit_l_min -25
_diffrn_reflns_number 22651
_diffrn_reflns_theta_full 25.00
_diffrn_reflns_theta_max 25.00
_diffrn_reflns_theta_min 1.60
_exptl_absorpt_coefficient_mu 1.127
_exptl_absorpt_correction_T_max 0.237
_exptl_absorpt_correction_T_min 0.164
_exptl_absorpt_correction_type multi-scan
_exptl_absorpt_process_details '(SADABS; Sheldrick, 1996)'
_exptl_crystal_colour orange
_exptl_crystal_density_diffrn 1.507
_exptl_crystal_density_meas 1.507
_exptl_crystal_density_method 'not measured'
_exptl_crystal_description cubic
_exptl_crystal_F_000 1072.0
_exptl_crystal_size_max 0.34
_exptl_crystal_size_mid 0.26
_exptl_crystal_size_min 0.24
_refine_diff_density_max 0.728
_refine_diff_density_min -1.575
_refine_diff_density_rms 0.124
_refine_ls_extinction_method none
_refine_ls_goodness_of_fit_ref 1.180
_refine_ls_hydrogen_treatment constr
_refine_ls_matrix_type full
_refine_ls_number_parameters 513
_refine_ls_number_reflns 8211
_refine_ls_number_restraints 0
_refine_ls_restrained_S_all 1.180
_refine_ls_R_factor_all 0.1416
_refine_ls_R_factor_gt 0.0987
_refine_ls_shift/su_max 0.000
_refine_ls_shift/su_mean 0.000
_refine_ls_structure_factor_coef Fsqd
_refine_ls_weighting_details 'calc w=1/[\s^2^(Fo^2^)+(0.0493P)^2^+7.3525P] where P=(Fo^2^+2Fc^2^)/3'
_refine_ls_weighting_scheme calc
_refine_ls_wR_factor_gt 0.1665
_refine_ls_wR_factor_ref 0.1822
_reflns_number_gt 6015
_reflns_number_total 8190
_reflns_threshold_expression >2sigma(I)
_cod_data_source_file c6dt01406b2.cif
_cod_data_source_block complex1
_cod_depositor_comments
;
The following automatic conversions were performed:

'_symmetry_cell_setting' value 'Triclinic' changed to 'triclinic'
according to
/usr/data/users/saulius/crontab/automatic-downloads/rss-feeds/RSC/lib/dictionaries/cif_core.dic
dictionary named 'cif_core.dic' version 2.4.2 from 2011-04-26.

Automatic conversion script
Id: cif_fix_values 4268 2015-11-12 08:31:59Z antanas 

 Adding full bibliography for 7039544--7039547.cif.
;
_cod_database_code 7039544

loop_
_symmetry_equiv_pos_as_xyz
'x, y, z'
'-x, -y, -z'

loop_
_atom_site_label
_atom_site_type_symbol
_atom_site_fract_x
_atom_site_fract_y
_atom_site_fract_z
_atom_site_U_iso_or_equiv
_atom_site_adp_type
_atom_site_occupancy
_atom_site_symmetry_multiplicity
_atom_site_calc_flag
_atom_site_refinement_flags
Pd2 Pd -0.07034(9) -0.05718(6) 0.42333(4) 0.0324(2) Uani 1 1 d .
Pd1 Pd -0.02729(9) 0.49804(6) 0.08266(4) 0.0342(2) Uani 1 1 d .
Cl4 Cl -0.1689(3) 0.0750(2) 0.39019(13) 0.0472(7) Uani 1 1 d .
Cl2 Cl -0.0927(3) 0.6529(2) 0.09752(14) 0.0514(8) Uani 1 1 d .
S1 S 0.0448(3) 0.3466(2) 0.07203(13) 0.0432(7) Uani 1 1 d .
Cl3 Cl -0.3126(3) -0.1426(2) 0.45901(14) 0.0584(9) Uani 1 1 d .
S2 S 0.0363(3) -0.1879(2) 0.45076(12) 0.0388(7) Uani 1 1 d .
Cl1 Cl -0.2941(3) 0.4019(2) 0.06874(15) 0.0556(8) Uani 1 1 d .
N3 N 0.2105(10) 0.5677(6) 0.0971(4) 0.0316(19) Uani 1 1 d .
N2 N 0.2873(10) 0.6626(7) 0.1216(4) 0.043(2) Uani 1 1 d .
N6 N 0.1493(9) 0.0063(6) 0.3940(4) 0.0300(19) Uani 1 1 d .
N5 N 0.1926(9) 0.0845(7) 0.3582(4) 0.039(2) Uani 1 1 d .
N1 N 0.4451(10) 0.6670(7) 0.1273(4) 0.039(2) Uani 1 1 d .
C8 C 0.3184(12) 0.5100(8) 0.0867(4) 0.033(2) Uani 1 1 d .
N4 N 0.3487(9) 0.0957(6) 0.3492(4) 0.034(2) Uani 1 1 d .
C9 C 0.4690(11) 0.5751(7) 0.1068(4) 0.034(2) Uani 1 1 d .
H9 H 0.5668 0.5591 0.1064 0.040 Uiso 1 1 calc R
C7 C 0.2565(11) 0.4005(8) 0.0594(5) 0.038(3) Uani 1 1 d .
H7A H 0.3181 0.3589 0.0788 0.045 Uiso 1 1 calc R
H7B H 0.2704 0.3970 0.0141 0.045 Uiso 1 1 calc R
C30 C 0.4037(11) 0.0256(8) 0.3791(5) 0.035(2) Uani 1 1 d .
H30 H 0.5073 0.0179 0.3803 0.042 Uiso 1 1 calc R
C27 C 0.0090(11) -0.2776(9) 0.3802(5) 0.043(3) Uani 1 1 d .
C29 C 0.2711(11) -0.0325(7) 0.4078(4) 0.029(2) Uani 1 1 d .
C11 C 0.5759(12) 0.7647(8) 0.2257(5) 0.040(3) Uani 1 1 d .
C31 C 0.4346(12) 0.1769(9) 0.3114(5) 0.041(3) Uani 1 1 d .
C32 C 0.4208(12) 0.1575(9) 0.2467(5) 0.041(3) Uani 1 1 d .
C10 C 0.5649(12) 0.7582(8) 0.1597(5) 0.036(3) Uani 1 1 d .
C28 C 0.2492(11) -0.1181(8) 0.4503(4) 0.034(2) Uani 1 1 d .
H28A H 0.2921 -0.0890 0.4931 0.040 Uiso 1 1 calc R
H28B H 0.3080 -0.1664 0.4358 0.040 Uiso 1 1 calc R
C26 C 0.0028(14) -0.2443(10) 0.3191(5) 0.059(3) Uani 1 1 d .
H26 H 0.0060 -0.1754 0.3130 0.070 Uiso 1 1 calc R
C39 C 0.5233(13) 0.2726(9) 0.3443(6) 0.052(3) Uani 1 1 d .
C1 C 0.0470(13) 0.3145(8) 0.1521(5) 0.043(3) Uani 1 1 d .
C12 C 0.4678(14) 0.6837(10) 0.2636(5) 0.053(3) Uani 1 1 d .
H12 H 0.3733 0.6443 0.2354 0.064 Uiso 1 1 calc R
C18 C 0.6619(13) 0.8303(8) 0.1241(5) 0.043(3) Uani 1 1 d .
C15 C 0.6936(13) 0.8485(9) 0.2569(6) 0.050(3) Uani 1 1 d .
H15 H 0.7059 0.8563 0.3011 0.060 Uiso 1 1 calc R
C40 C 0.5257(16) 0.2954(10) 0.4151(6) 0.065(4) Uani 1 1 d .
H40 H 0.4814 0.2279 0.4325 0.078 Uiso 1 1 calc R
C16 C 0.7932(16) 0.9209(9) 0.2220(7) 0.065(4) Uani 1 1 d .
H16 H 0.8743 0.9764 0.2431 0.078 Uiso 1 1 calc R
C6 C 0.1711(15) 0.3565(9) 0.1977(6) 0.057(3) Uani 1 1 d .
H6 H 0.2634 0.4058 0.1871 0.068 Uiso 1 1 calc R
C19 C 0.6381(16) 0.8198(10) 0.0522(6) 0.062(4) Uani 1 1 d .
H19 H 0.6010 0.7447 0.0383 0.074 Uiso 1 1 calc R
C17 C 0.7740(15) 0.9120(9) 0.1571(7) 0.060(3) Uani 1 1 d .
H17 H 0.8396 0.9633 0.1349 0.072 Uiso 1 1 calc R
C36 C 0.5055(15) 0.2374(11) 0.2124(6) 0.061(4) Uani 1 1 d .
H36 H 0.5020 0.2253 0.1684 0.073 Uiso 1 1 calc R
C22 C 0.0086(14) -0.3801(9) 0.3894(6) 0.060(3) Uani 1 1 d .
H22 H 0.0181 -0.4009 0.4301 0.072 Uiso 1 1 calc R
C25 C -0.0081(17) -0.3171(13) 0.2686(7) 0.081(5) Uani 1 1 d .
H25 H -0.0135 -0.2974 0.2274 0.097 Uiso 1 1 calc R
C4 C 0.0275(19) 0.2551(13) 0.2753(8) 0.081(5) Uani 1 1 d .
H4 H 0.0205 0.2344 0.3164 0.098 Uiso 1 1 calc R
C3 C -0.0955(19) 0.2142(12) 0.2307(9) 0.093(5) Uani 1 1 d .
H3 H -0.1877 0.1658 0.2422 0.112 Uiso 1 1 calc R
C37 C 0.5926(16) 0.3316(11) 0.2405(7) 0.068(4) Uani 1 1 d .
H37 H 0.6447 0.3845 0.2161 0.082 Uiso 1 1 calc R
C33 C 0.3142(18) 0.0519(10) 0.2143(6) 0.066(4) Uani 1 1 d .
H33 H 0.2388 0.0194 0.2450 0.079 Uiso 1 1 calc R
C38 C 0.6035(16) 0.3487(10) 0.3059(7) 0.068(4) Uani 1 1 d .
H38 H 0.6665 0.4133 0.3251 0.081 Uiso 1 1 calc R
C2 C -0.0912(15) 0.2408(10) 0.1683(7) 0.070(4) Uani 1 1 d .
H2 H -0.1775 0.2104 0.1385 0.084 Uiso 1 1 calc R
C5 C 0.1624(18) 0.3272(11) 0.2592(7) 0.075(4) Uani 1 1 d .
H5 H 0.2483 0.3567 0.2894 0.090 Uiso 1 1 calc R
C24 C -0.0112(17) -0.4201(14) 0.2776(9) 0.094(6) Uani 1 1 d .
H24 H -0.0166 -0.4683 0.2429 0.112 Uiso 1 1 calc R
C23 C -0.0064(16) -0.4488(12) 0.3370(9) 0.080(4) Uani 1 1 d .
H23 H -0.0135 -0.5184 0.3426 0.096 Uiso 1 1 calc R
C21 C 0.5047(19) 0.8675(12) 0.0306(7) 0.094(5) Uani 1 1 d .
H21A H 0.4063 0.8332 0.0488 0.142 Uiso 1 1 calc R
H21B H 0.4881 0.8580 -0.0149 0.142 Uiso 1 1 calc R
H21C H 0.5361 0.9410 0.0444 0.142 Uiso 1 1 calc R
C13 C 0.4079(18) 0.7342(13) 0.3202(7) 0.106(6) Uani 1 1 d .
H13A H 0.4984 0.7738 0.3484 0.159 Uiso 1 1 calc R
H13B H 0.3388 0.6807 0.3423 0.159 Uiso 1 1 calc R
H13C H 0.3486 0.7801 0.3058 0.159 Uiso 1 1 calc R
C20 C 0.7927(19) 0.8669(12) 0.0192(7) 0.099(5) Uani 1 1 d .
H20A H 0.8268 0.9417 0.0286 0.149 Uiso 1 1 calc R
H20B H 0.7718 0.8502 -0.0259 0.149 Uiso 1 1 calc R
H20C H 0.8763 0.8382 0.0342 0.149 Uiso 1 1 calc R
C14 C 0.556(2) 0.6063(12) 0.2846(8) 0.112(6) Uani 1 1 d .
H14A H 0.5863 0.5717 0.2478 0.169 Uiso 1 1 calc R
H14B H 0.4862 0.5552 0.3079 0.169 Uiso 1 1 calc R
H14C H 0.6511 0.6434 0.3112 0.169 Uiso 1 1 calc R
C42 C 0.417(2) 0.3629(15) 0.4331(7) 0.122(7) Uani 1 1 d .
H42A H 0.4512 0.4278 0.4140 0.184 Uiso 1 1 calc R
H42B H 0.4243 0.3769 0.4785 0.184 Uiso 1 1 calc R
H42C H 0.3077 0.3266 0.4182 0.184 Uiso 1 1 calc R
C41 C 0.697(2) 0.3408(13) 0.4450(8) 0.118(7) Uani 1 1 d .
H41A H 0.7595 0.2934 0.4345 0.178 Uiso 1 1 calc R
H41B H 0.6955 0.3506 0.4904 0.178 Uiso 1 1 calc R
H41C H 0.7458 0.4071 0.4290 0.178 Uiso 1 1 calc R
C34 C 0.216(2) 0.0604(13) 0.1561(9) 0.129(7) Uani 1 1 d .
H34A H 0.2807 0.1108 0.1309 0.193 Uiso 1 1 calc R
H34B H 0.1243 0.0825 0.1682 0.193 Uiso 1 1 calc R
H34C H 0.1794 -0.0067 0.1318 0.193 Uiso 1 1 calc R
C35 C 0.410(2) -0.0189(16) 0.1984(11) 0.194(13) Uani 1 1 d .
H35A H 0.3408 -0.0898 0.1931 0.291 Uiso 1 1 calc R
H35B H 0.4916 -0.0121 0.2320 0.291 Uiso 1 1 calc R
H35C H 0.4594 -0.0015 0.1595 0.291 Uiso 1 1 calc R

loop_
_atom_site_aniso_label
_atom_site_aniso_U_11
_atom_site_aniso_U_22
_atom_site_aniso_U_33
_atom_site_aniso_U_23
_atom_site_aniso_U_13
_atom_site_aniso_U_12
Pd2 0.0226(4) 0.0431(5) 0.0287(5) 0.0025(4) 0.0059(3) 0.0045(4)
Pd1 0.0293(5) 0.0442(5) 0.0328(5) 0.0004(4) -0.0023(3) 0.0178(4)
Cl4 0.0361(15) 0.067(2) 0.0448(17) 0.0129(14) 0.0090(12) 0.0216(14)
Cl2 0.0454(17) 0.0563(19) 0.0572(19) -0.0102(15) -0.0079(14) 0.0283(15)
S1 0.0360(16) 0.0429(17) 0.0484(18) -0.0057(13) -0.0026(13) 0.0113(13)
Cl3 0.0348(16) 0.074(2) 0.0551(19) 0.0048(16) 0.0141(14) -0.0051(15)
S2 0.0381(16) 0.0413(16) 0.0325(15) 0.0061(12) 0.0042(12) 0.0033(13)
Cl1 0.0337(16) 0.065(2) 0.067(2) 0.0042(16) 0.0013(14) 0.0130(15)
N3 0.038(5) 0.026(5) 0.034(5) 0.001(4) 0.004(4) 0.015(4)
N2 0.040(6) 0.043(6) 0.052(6) -0.002(5) -0.001(4) 0.022(5)
N6 0.025(4) 0.036(5) 0.036(5) 0.006(4) 0.007(4) 0.018(4)
N5 0.023(5) 0.045(6) 0.053(6) 0.015(5) 0.013(4) 0.015(4)
N1 0.032(5) 0.043(6) 0.045(5) -0.001(4) -0.008(4) 0.018(4)
C8 0.038(6) 0.041(6) 0.022(5) 0.009(5) 0.015(5) 0.013(5)
N4 0.021(4) 0.039(5) 0.043(5) 0.012(4) 0.003(4) 0.006(4)
C9 0.023(5) 0.035(6) 0.045(6) 0.001(5) 0.007(5) 0.012(5)
C7 0.031(6) 0.041(7) 0.044(6) -0.002(5) -0.002(5) 0.017(5)
C30 0.019(5) 0.045(7) 0.042(6) 0.009(5) 0.007(4) 0.011(5)
C27 0.019(5) 0.055(8) 0.052(7) 0.002(6) 0.002(5) 0.007(5)
C29 0.036(6) 0.023(5) 0.027(5) -0.002(4) -0.001(4) 0.008(5)
C11 0.029(6) 0.048(7) 0.049(7) 0.000(6) -0.002(5) 0.020(5)
C31 0.025(6) 0.047(7) 0.056(8) 0.017(6) 0.014(5) 0.014(5)
C32 0.036(6) 0.048(7) 0.045(7) 0.017(6) 0.014(5) 0.018(6)
C10 0.030(6) 0.028(6) 0.051(7) -0.003(5) -0.008(5) 0.013(5)
C28 0.034(6) 0.042(6) 0.023(5) -0.003(5) -0.002(4) 0.011(5)
C26 0.056(8) 0.071(9) 0.043(8) -0.016(7) -0.013(6) 0.017(7)
C39 0.034(6) 0.055(8) 0.065(9) 0.027(7) 0.012(6) 0.002(6)
C1 0.036(6) 0.029(6) 0.068(8) 0.006(6) 0.001(6) 0.018(5)
C12 0.040(7) 0.068(9) 0.048(7) -0.010(6) -0.010(6) 0.017(6)
C18 0.045(7) 0.034(7) 0.054(7) 0.011(6) 0.010(6) 0.014(6)
C15 0.043(7) 0.044(7) 0.062(8) 0.001(6) -0.014(6) 0.014(6)
C40 0.073(10) 0.050(8) 0.063(9) 0.003(7) 0.001(7) 0.004(7)
C16 0.062(9) 0.036(7) 0.090(11) 0.010(7) -0.007(8) 0.005(6)
C6 0.059(8) 0.047(8) 0.061(8) 0.018(6) 0.003(7) 0.008(6)
C19 0.084(10) 0.048(8) 0.058(8) 0.007(6) 0.017(7) 0.023(7)
C17 0.053(8) 0.045(8) 0.083(10) 0.018(7) 0.007(7) 0.013(7)
C36 0.063(9) 0.086(11) 0.052(8) 0.037(8) 0.027(7) 0.039(8)
C22 0.063(9) 0.035(7) 0.073(9) 0.002(7) 0.012(7) 0.000(6)
C25 0.079(11) 0.098(12) 0.059(9) -0.034(9) -0.019(8) 0.028(9)
C4 0.073(11) 0.106(13) 0.091(12) 0.062(10) 0.029(9) 0.051(10)
C3 0.067(11) 0.087(12) 0.144(16) 0.067(12) 0.045(11) 0.031(9)
C37 0.066(9) 0.058(9) 0.084(11) 0.046(8) 0.037(8) 0.007(8)
C33 0.105(11) 0.057(9) 0.038(7) 0.007(6) 0.011(7) 0.028(8)
C38 0.063(9) 0.064(9) 0.072(10) 0.023(8) 0.003(7) 0.008(7)
C2 0.040(8) 0.059(9) 0.114(12) 0.034(8) 0.013(8) 0.013(7)
C5 0.075(11) 0.086(11) 0.078(10) 0.043(9) 0.017(8) 0.035(9)
C24 0.067(10) 0.096(14) 0.100(14) -0.065(11) -0.014(10) 0.016(10)
C23 0.051(9) 0.075(11) 0.105(13) -0.015(10) 0.008(9) 0.009(8)
C21 0.126(14) 0.101(12) 0.064(10) 0.019(9) -0.018(9) 0.046(11)
C13 0.076(11) 0.134(15) 0.083(11) -0.039(10) 0.034(9) -0.001(10)
C20 0.110(14) 0.100(13) 0.103(13) 0.046(10) 0.054(11) 0.038(11)
C14 0.109(14) 0.096(13) 0.152(17) 0.081(12) 0.061(12) 0.034(11)
C42 0.176(19) 0.170(18) 0.053(10) -0.013(11) 0.004(11) 0.108(16)
C41 0.102(14) 0.125(15) 0.105(13) 0.037(11) -0.030(11) -0.005(12)
C34 0.103(15) 0.106(15) 0.17(2) 0.024(13) -0.031(13) 0.025(12)
C35 0.17(2) 0.15(2) 0.27(3) -0.130(19) -0.11(2) 0.128(18)

loop_
_atom_type_symbol
_atom_type_description
_atom_type_scat_dispersion_real
_atom_type_scat_dispersion_imag
_atom_type_scat_source
C C 0.0033 0.0016 'International Tables Vol C Tables 4.2.6.8 and 6.1.1.4'
H H 0.0000 0.0000 'International Tables Vol C Tables 4.2.6.8 and 6.1.1.4'
N N 0.0061 0.0033 'International Tables Vol C Tables 4.2.6.8 and 6.1.1.4'
S S 0.1246 0.1234 'International Tables Vol C Tables 4.2.6.8 and 6.1.1.4'
Pd Pd -0.9988 1.0072 'International Tables Vol C Tables 4.2.6.8 and 6.1.1.4'
Cl Cl 0.1484 0.1585 'International Tables Vol C Tables 4.2.6.8 and 6.1.1.4'

loop_
_geom_angle_atom_site_label_1
_geom_angle_atom_site_label_2
_geom_angle_atom_site_label_3
_geom_angle
N6 Pd2 Cl3 174.6(2)
N6 Pd2 S2 83.8(2)
Cl3 Pd2 S2 90.82(11)
N6 Pd2 Cl4 93.4(2)
Cl3 Pd2 Cl4 91.94(11)
S2 Pd2 Cl4 176.46(10)
N3 Pd1 S1 84.7(2)
N3 Pd1 Cl1 173.9(2)
S1 Pd1 Cl1 89.52(11)
N3 Pd1 Cl2 93.6(2)
S1 Pd1 Cl2 177.44(10)
Cl1 Pd1 Cl2 92.07(11)
C1 S1 C7 103.7(5)
C1 S1 Pd1 101.0(3)
C7 S1 Pd1 99.3(3)
C27 S2 C28 100.8(4)
C27 S2 Pd2 106.0(4)
C28 S2 Pd2 98.9(3)
N2 N3 C8 110.2(8)
N2 N3 Pd1 129.6(6)
C8 N3 Pd1 119.9(6)
N3 N2 N1 106.3(8)
N5 N6 C29 111.5(8)
N5 N6 Pd2 127.3(6)
C29 N6 Pd2 121.1(7)
N6 N5 N4 105.5(7)
C9 N1 N2 111.6(8)
C9 N1 C10 126.7(8)
N2 N1 C10 121.2(8)
C9 C8 N3 106.5(8)
C9 C8 C7 134.5(9)
N3 C8 C7 119.0(9)
N5 N4 C30 111.5(8)
N5 N4 C31 119.6(8)
C30 N4 C31 128.9(8)
N1 C9 C8 105.4(8)
C8 C7 S1 111.3(7)
N4 C30 C29 104.4(8)
C22 C27 C26 121.4(11)
C22 C27 S2 116.5(9)
C26 C27 S2 121.9(9)
N6 C29 C30 107.2(8)
N6 C29 C28 119.9(9)
C30 C29 C28 132.8(9)
C15 C11 C10 116.8(11)
C15 C11 C12 120.1(10)
C10 C11 C12 123.1(10)
C32 C31 C39 124.2(10)
C32 C31 N4 118.9(10)
C39 C31 N4 116.9(10)
C31 C32 C36 117.0(11)
C31 C32 C33 120.8(10)
C36 C32 C33 122.3(11)
C18 C10 C11 124.4(10)
C18 C10 N1 119.3(10)
C11 C10 N1 116.3(9)
C29 C28 S2 110.1(7)
C25 C26 C27 117.4(13)
C38 C39 C31 115.0(11)
C38 C39 C40 121.6(12)
C31 C39 C40 123.3(10)
C6 C1 C2 119.0(12)
C6 C1 S1 125.3(9)
C2 C1 S1 115.7(10)
C13 C12 C11 112.1(11)
C13 C12 C14 110.8(12)
C11 C12 C14 110.2(10)
C17 C18 C10 116.4(11)
C17 C18 C19 122.4(11)
C10 C18 C19 121.1(10)
C11 C15 C16 119.7(12)
C39 C40 C42 112.2(11)
C39 C40 C41 111.4(12)
C42 C40 C41 112.5(13)
C17 C16 C15 120.9(12)
C1 C6 C5 121.5(12)
C18 C19 C21 110.4(10)
C18 C19 C20 114.0(12)
C21 C19 C20 110.4(11)
C18 C17 C16 121.8(12)
C37 C36 C32 122.4(12)
C23 C22 C27 117.9(13)
C26 C25 C24 121.4(15)
C3 C4 C5 118.9(14)
C4 C3 C2 123.2(14)
C36 C37 C38 119.2(12)
C35 C33 C34 108.7(13)
C35 C33 C32 111.3(13)
C34 C33 C32 114.5(11)
C37 C38 C39 122.3(13)
C3 C2 C1 117.7(13)
C4 C5 C6 119.7(14)
C23 C24 C25 119.2(14)
C24 C23 C22 122.6(16)

loop_
_geom_bond_atom_site_label_1
_geom_bond_atom_site_label_2
_geom_bond_distance
Pd2 N6 2.001(8)
Pd2 Cl3 2.281(3)
Pd2 S2 2.289(3)
Pd2 Cl4 2.303(3)
Pd1 N3 2.002(8)
Pd1 S1 2.277(3)
Pd1 Cl1 2.295(3)
Pd1 Cl2 2.297(3)
S1 C1 1.778(12)
S1 C7 1.811(10)
S2 C27 1.805(11)
S2 C28 1.815(10)
N3 N2 1.306(11)
N3 C8 1.385(12)
N2 N1 1.349(11)
N6 N5 1.314(10)
N6 C29 1.328(11)
N5 N4 1.341(10)
N1 C9 1.345(11)
N1 C10 1.455(12)
C8 C9 1.373(13)
C8 C7 1.468(13)
N4 C30 1.347(11)
N4 C31 1.449(12)
C30 C29 1.387(12)
C27 C22 1.394(15)
C27 C26 1.401(15)
C29 C28 1.482(12)
C11 C15 1.379(14)
C11 C10 1.390(14)
C11 C12 1.522(15)
C31 C32 1.366(14)
C31 C39 1.402(15)
C32 C36 1.388(15)
C32 C33 1.539(16)
C10 C18 1.383(14)
C26 C25 1.371(16)
C39 C38 1.397(15)
C39 C40 1.505(16)
C1 C6 1.368(15)
C1 C2 1.393(15)
C12 C13 1.516(16)
C12 C14 1.525(17)
C18 C17 1.356(15)
C18 C19 1.514(15)
C15 C16 1.386(16)
C40 C42 1.516(18)
C40 C41 1.522(18)
C16 C17 1.368(16)
C6 C5 1.386(16)
C19 C21 1.533(17)
C19 C20 1.536(17)
C36 C37 1.346(17)
C22 C23 1.362(17)
C25 C24 1.39(2)
C4 C3 1.35(2)
C4 C5 1.364(18)
C3 C2 1.391(19)
C37 C38 1.380(17)
C33 C35 1.453(18)
C33 C34 1.490(18)
C24 C23 1.34(2)
